data_9004419
loop_
_publ_author_name
'Hawthorne F C'
'Oberti R'
'Sardone N'

_publ_section_title
;
 Sodium at the A site in clinoamphiboles: the effects of composition
 on patterns of order
 Sample: A8 - D167 N.1
;
_journal_name_full 'The Canadian Mineralogist'
_journal_page_first 577
_journal_page_last 593
_journal_volume 34
_journal_year 1996
_chemical_formula_sum 'Al1.84 Ca1.26 F0.36 Fe1.82 H1.64 Mg2.34 Na4.56 O23.64 Si7.16 Ti0.02'
_chemical_name_mineral Katophorite
_space_group_IT_number 12
_symmetry_space_group_name_Hall '-C 2y'
_symmetry_space_group_name_H-M 'C 1 2/m 1'
_cell_angle_alpha 90
_cell_angle_beta 104.69
_cell_angle_gamma 90
_cell_length_a 9.775
_cell_length_b 17.928
_cell_length_c 5.313
_cell_formula_units_Z 2
_cell_volume 900.648
_cod_original_formula_sum 'Si7.16 Al1.84 Mg2.34 Fe1.82 Ti.02 Ca1.26 Na4.56 H1.64 O23.64 F.36'
_cod_database_code 9004419

loop_
_symmetry_equiv_pos_as_xyz
x,y,z
1/2+x,1/2+y,z
x,-y,z
1/2+x,1/2-y,z
-x,y,-z
1/2-x,1/2+y,-z
-x,-y,-z
1/2-x,1/2-y,-z

loop_
_atom_site_label
_atom_site_fract_x
_atom_site_fract_y
_atom_site_fract_z
_atom_site_occupancy
_atom_site_U_iso_or_equiv
SiT1 0.28100 0.08650 0.30070 0.79000 0.00608
AlT1 0.28100 0.08650 0.30070 0.21000 0.00608
SiT2 0.29230 0.17360 0.81340 1.00000 0.00659
MgM1 0.00000 0.09030 0.50000 0.68000 0.00773
FeM1 0.00000 0.09030 0.50000 0.32000 0.00773
AlM2 0.00000 0.17820 0.00000 0.50000 0.00709
TiM2 0.00000 0.17820 0.00000 0.01000 0.00709
FeM2 0.00000 0.17820 0.00000 0.26000 0.00709
MgM2 0.00000 0.17820 0.00000 0.23000 0.00709
MgM3 0.00000 0.00000 0.00000 0.52000 0.00659
FeM3 0.00000 0.00000 0.00000 0.48000 0.00659
FeM4 0.00000 0.27930 0.50000 0.05000 0.01115
CaM4 0.00000 0.27930 0.50000 0.32000 0.01115
NaM4 0.00000 0.27930 0.50000 0.14000 0.01115
FeM4* 0.00000 0.25350 0.50000 0.04000 0.01305
CaM4* 0.00000 0.25350 0.50000 0.31000 0.01305
NaM4* 0.00000 0.25350 0.50000 0.14000 0.01305
NaAm 0.04440 0.50000 0.09780 1.00000 0.03926
NaA2 0.00000 0.47420 0.00000 1.00000 0.04306
H 0.17920 0.00000 0.74480 0.82000 0.01077
O1 0.10550 0.09140 0.21110 1.00000 0.01089
O2 0.12010 0.17430 0.74130 1.00000 0.00988
O-h3 0.10950 0.00000 0.71020 0.82000 0.01102
F3 0.10950 0.00000 0.71020 0.18000 0.01102
O4 0.36920 0.25140 0.79330 1.00000 0.01241
O5 0.35280 0.13910 0.10640 1.00000 0.01279
O6 0.34280 0.11790 0.60540 1.00000 0.01343
O7 0.33860 0.00000 0.27860 1.00000 0.01596
